data_1573861
loop_
_publ_author_name
'Meher, Niranjan'
'Khatun, Mst Nasima'
'Parui, Retwik'
'Iyer, Parameswar K.'

_publ_section_title
;
 Non-Conjugated Alkyl Chains Engineering to Tune Condensed State
 Photophysical and Supramolecular Assembly Properties
;
_journal_name_full Nanoscale
_journal_paper_doi 10.1039/D5NR00163C
_journal_year 2025
_chemical_formula_sum 'C18 H19 N O2'
_chemical_formula_weight 281.34
_space_group_crystal_system monoclinic
_space_group_IT_number 14
_space_group_name_Hall '-P 2yn'
_space_group_name_H-M_alt 'P 1 21/n 1'
_atom_sites_solution_hydrogens geom
_audit_creation_method SHELXL-2018/3
_audit_update_record
;
2024-07-30 deposited with the CCDC.	2025-02-06 downloaded from the CCDC.
;
_cell_angle_alpha 90
_cell_angle_beta 103.2440(10)
_cell_angle_gamma 90
_cell_formula_units_Z 4
_cell_length_a 8.2305(4)
_cell_length_b 16.3481(9)
_cell_length_c 11.3549(6)
_cell_measurement_reflns_used 9822
_cell_measurement_temperature 297(2)
_cell_measurement_theta_max 26.35
_cell_measurement_theta_min 2.78
_cell_volume 1487.20(13)
_computing_structure_refinement 'SHELXL-2018/3 (Sheldrick, 2018)'
_computing_structure_solution 'SHELXT 2018/2 (Sheldrick, 2018)'
_diffrn_ambient_temperature 297(2)
_diffrn_measured_fraction_theta_full 0.992
_diffrn_measured_fraction_theta_max 0.992
_diffrn_measurement_device_type 'Bruker APEX-II CCD'
_diffrn_measurement_method '\f and \w scans'
_diffrn_radiation_type MoK\a
_diffrn_radiation_wavelength 0.71073
_diffrn_reflns_av_R_equivalents 0.0464
_diffrn_reflns_av_unetI/netI 0.0180
_diffrn_reflns_Laue_measured_fraction_full 0.992
_diffrn_reflns_Laue_measured_fraction_max 0.992
_diffrn_reflns_limit_h_max 9
_diffrn_reflns_limit_h_min -9
_diffrn_reflns_limit_k_max 19
_diffrn_reflns_limit_k_min -19
_diffrn_reflns_limit_l_max 13
_diffrn_reflns_limit_l_min -13
_diffrn_reflns_number 39731
_diffrn_reflns_point_group_measured_fraction_full 0.992
_diffrn_reflns_point_group_measured_fraction_max 0.992
_diffrn_reflns_theta_full 24.992
_diffrn_reflns_theta_max 24.992
_diffrn_reflns_theta_min 2.777
_exptl_absorpt_coefficient_mu 0.082
_exptl_absorpt_correction_type none
_exptl_crystal_colour COLORLESS
_exptl_crystal_density_diffrn 1.257
_exptl_crystal_description NEEDLE
_exptl_crystal_F_000 600
_refine_diff_density_max 0.574
_refine_diff_density_min -0.220
_refine_diff_density_rms 0.034
_refine_ls_extinction_method none
_refine_ls_goodness_of_fit_ref 1.064
_refine_ls_hydrogen_treatment constr
_refine_ls_matrix_type full
_refine_ls_number_parameters 191
_refine_ls_number_reflns 2597
_refine_ls_number_restraints 0
_refine_ls_restrained_S_all 1.064
_refine_ls_R_factor_all 0.0638
_refine_ls_R_factor_gt 0.0542
_refine_ls_shift/su_max 0.000
_refine_ls_shift/su_mean 0.000
_refine_ls_structure_factor_coef Fsqd
_refine_ls_weighting_details 'w=1/[\s^2^(Fo^2^)+(0.0719P)^2^+0.5978P] where P=(Fo^2^+2Fc^2^)/3'
_refine_ls_weighting_scheme calc
_refine_ls_wR_factor_gt 0.1431
_refine_ls_wR_factor_ref 0.1575
_reflns_Friedel_coverage 0.000
_reflns_number_gt 2199
_reflns_number_total 2597
_reflns_threshold_expression 'I > 2\s(I)'
_cod_data_source_file d5nr00163c2.cif
_cod_data_source_block test1_0ma_a
_cod_original_sg_symbol_H-M 'P 21/n'
_cod_database_code 1573861
_shelx_shelxl_version_number 2018/3
_shelx_space_group_comment
;
The symmetry employed for this shelxl refinement is uniquely defined
by the following loop, which should always be used as a source of
symmetry information in preference to the above space-group names.
They are only intended as comments.
;

loop_
_space_group_symop_operation_xyz
'x, y, z'
'-x+1/2, y+1/2, -z+1/2'
'-x, -y, -z'
'x-1/2, -y-1/2, z-1/2'

loop_
_atom_site_label
_atom_site_type_symbol
_atom_site_fract_x
_atom_site_fract_y
_atom_site_fract_z
_atom_site_U_iso_or_equiv
_atom_site_adp_type
_atom_site_occupancy
_atom_site_site_symmetry_order
_atom_site_calc_flag
_atom_site_refinement_flags_posn
_atom_site_refinement_flags_adp
_atom_site_refinement_flags_occupancy
_atom_site_disorder_assembly
_atom_site_disorder_group
O1 O 0.36643(17) 0.28355(8) 0.26741(15) 0.0709(5) Uani 1 1 d . . . . .
O2 O 0.87712(17) 0.39549(10) 0.40518(16) 0.0744(5) Uani 1 1 d . . . . .
N1 N 0.62187(19) 0.34059(9) 0.33063(14) 0.0488(4) Uani 1 1 d . . . . .
C1 C 0.3729(2) 0.42668(11) 0.29872(15) 0.0454(4) Uani 1 1 d . . . . .
C2 C 0.4750(2) 0.49561(10) 0.33613(14) 0.0427(4) Uani 1 1 d . . . . .
C3 C 0.4003(3) 0.57380(11) 0.33705(16) 0.0517(5) Uani 1 1 d . . . . .
C4 C 0.2253(3) 0.58034(13) 0.29963(19) 0.0637(6) Uani 1 1 d . . . . .
H4 H 0.174763 0.631309 0.298596 0.076 Uiso 1 1 calc R U . . .
C5 C 0.1297(3) 0.51304(15) 0.2651(2) 0.0687(6) Uani 1 1 d . . . . .
H5 H 0.014273 0.518352 0.241390 0.082 Uiso 1 1 calc R U . . .
C6 C 0.2030(2) 0.43539(13) 0.26472(19) 0.0591(5) Uani 1 1 d . . . . .
H6 H 0.135854 0.389759 0.241313 0.071 Uiso 1 1 calc R U . . .
C7 C 0.4485(2) 0.34513(11) 0.29728(16) 0.0486(5) Uani 1 1 d . . . . .
C8 C 0.7277(2) 0.40644(11) 0.37272(17) 0.0499(5) Uani 1 1 d . . . . .
C9 C 0.6492(2) 0.48739(10) 0.37413(15) 0.0460(4) Uani 1 1 d . . . . .
C10 C 0.7468(3) 0.55452(12) 0.41453(18) 0.0588(5) Uani 1 1 d . . . . .
H10 H 0.861729 0.548679 0.441586 0.071 Uiso 1 1 calc R U . . .
C11 C 0.6729(3) 0.63183(12) 0.4149(2) 0.0672(6) Uani 1 1 d . . . . .
H11 H 0.739490 0.677068 0.441942 0.081 Uiso 1 1 calc R U . . .
C12 C 0.5056(3) 0.64137(12) 0.37631(19) 0.0635(6) Uani 1 1 d . . . . .
H12 H 0.459303 0.693316 0.375691 0.076 Uiso 1 1 calc R U . . .
C13 C 0.7018(3) 0.26008(11) 0.32677(18) 0.0563(5) Uani 1 1 d . . . . .
H13A H 0.811121 0.267885 0.310019 0.068 Uiso 1 1 calc R U . . .
H13B H 0.635280 0.227972 0.261327 0.068 Uiso 1 1 calc R U . . .
C14 C 0.7203(3) 0.21369(12) 0.44366(19) 0.0599(5) Uani 1 1 d . . . . .
H14A H 0.610979 0.195915 0.451891 0.072 Uiso 1 1 calc R U . . .
H14B H 0.765661 0.249966 0.510727 0.072 Uiso 1 1 calc R U . . .
C15 C 0.8334(3) 0.13948(12) 0.4504(2) 0.0623(6) Uani 1 1 d . . . . .
H15A H 0.804774 0.110095 0.374209 0.075 Uiso 1 1 calc R U . . .
H15B H 0.815056 0.103059 0.513498 0.075 Uiso 1 1 calc R U . . .
C16 C 1.0185(3) 0.16361(13) 0.4768(2) 0.0660(6) Uani 1 1 d . . . . .
H16A H 1.038560 0.193984 0.408098 0.079 Uiso 1 1 calc R U . . .
H16B H 1.041794 0.199928 0.546170 0.079 Uiso 1 1 calc R U . . .
C17 C 1.1380(3) 0.09343(14) 0.5015(2) 0.0685(6) Uani 1 1 d . . . . .
H17A H 1.118569 0.062630 0.569999 0.082 Uiso 1 1 calc R U . . .
H17B H 1.116907 0.057318 0.431872 0.082 Uiso 1 1 calc R U . . .
C18 C 1.3159(3) 0.12029(18) 0.5278(3) 0.0884(8) Uani 1 1 d . . . . .
H18A H 1.334226 0.153616 0.462490 0.133 Uiso 1 1 calc R U . . .
H18B H 1.387187 0.073154 0.536436 0.133 Uiso 1 1 calc R U . . .
H18C H 1.340642 0.151375 0.601505 0.133 Uiso 1 1 calc R U . . .

loop_
_atom_site_aniso_label
_atom_site_aniso_U_11
_atom_site_aniso_U_22
_atom_site_aniso_U_33
_atom_site_aniso_U_23
_atom_site_aniso_U_13
_atom_site_aniso_U_12
O1 0.0620(9) 0.0442(8) 0.0967(12) -0.0102(7) -0.0021(8) -0.0071(6)
O2 0.0421(8) 0.0693(10) 0.1074(12) -0.0041(9) 0.0084(8) 0.0016(7)
N1 0.0476(8) 0.0387(8) 0.0577(9) -0.0022(6) 0.0071(7) 0.0052(6)
C1 0.0459(9) 0.0425(9) 0.0457(9) 0.0015(7) 0.0059(7) 0.0026(7)
C2 0.0512(10) 0.0387(9) 0.0382(8) 0.0023(7) 0.0104(7) 0.0012(7)
C3 0.0702(13) 0.0433(10) 0.0437(10) 0.0041(8) 0.0171(9) 0.0083(9)
C4 0.0748(14) 0.0547(12) 0.0628(12) 0.0077(9) 0.0182(10) 0.0253(11)
C5 0.0537(12) 0.0750(15) 0.0745(14) 0.0075(11) 0.0087(10) 0.0207(11)
C6 0.0475(10) 0.0583(12) 0.0658(12) 0.0011(10) 0.0013(9) 0.0029(9)
C7 0.0491(10) 0.0415(9) 0.0512(10) -0.0018(8) 0.0034(8) -0.0017(8)
C8 0.0447(10) 0.0488(10) 0.0553(11) 0.0011(8) 0.0096(8) -0.0015(8)
C9 0.0506(10) 0.0420(9) 0.0454(9) 0.0005(7) 0.0110(8) -0.0041(7)
C10 0.0604(12) 0.0537(11) 0.0619(12) -0.0017(9) 0.0135(9) -0.0146(9)
C11 0.0928(17) 0.0441(11) 0.0679(13) -0.0073(9) 0.0249(12) -0.0195(11)
C12 0.0963(18) 0.0372(10) 0.0616(12) -0.0007(8) 0.0274(12) 0.0016(10)
C13 0.0598(11) 0.0464(10) 0.0611(11) -0.0020(9) 0.0106(9) 0.0125(9)
C14 0.0579(12) 0.0536(11) 0.0710(13) 0.0085(9) 0.0206(10) 0.0089(9)
C15 0.0641(13) 0.0477(11) 0.0751(14) 0.0113(10) 0.0160(10) 0.0097(9)
C16 0.0662(13) 0.0536(12) 0.0795(15) 0.0044(10) 0.0194(11) 0.0029(10)
C17 0.0653(13) 0.0633(13) 0.0725(14) 0.0053(11) 0.0068(10) 0.0071(10)
C18 0.0640(15) 0.0943(19) 0.0992(19) -0.0070(15) 0.0024(13) 0.0050(13)

loop_
_atom_type_symbol
_atom_type_description
_atom_type_scat_dispersion_real
_atom_type_scat_dispersion_imag
_atom_type_scat_source
C C 0.0033 0.0016 'International Tables Vol C Tables 4.2.6.8 and 6.1.1.4'
H H 0.0000 0.0000 'International Tables Vol C Tables 4.2.6.8 and 6.1.1.4'
N N 0.0061 0.0033 'International Tables Vol C Tables 4.2.6.8 and 6.1.1.4'
O O 0.0106 0.0060 'International Tables Vol C Tables 4.2.6.8 and 6.1.1.4'

loop_
_geom_angle_atom_site_label_1
_geom_angle_atom_site_label_2
_geom_angle_atom_site_label_3
_geom_angle
_geom_angle_site_symmetry_1
_geom_angle_site_symmetry_3
_geom_angle_publ_flag
C7 N1 C8 124.86(15) . . ?
C7 N1 C13 118.38(15) . . ?
C8 N1 C13 116.71(15) . . ?
C6 C1 C2 120.05(17) . . ?
C6 C1 C7 119.85(17) . . ?
C2 C1 C7 120.10(16) . . ?
C9 C2 C1 120.74(15) . . ?
C9 C2 C3 119.78(16) . . ?
C1 C2 C3 119.47(17) . . ?
C4 C3 C12 123.14(18) . . ?
C4 C3 C2 118.72(18) . . ?
C12 C3 C2 118.14(18) . . ?
C5 C4 C3 120.69(18) . . ?
C4 C5 C6 120.81(19) . . ?
C1 C6 C5 120.3(2) . . ?
O1 C7 N1 120.07(16) . . ?
O1 C7 C1 122.86(17) . . ?
N1 C7 C1 117.06(15) . . ?
O2 C8 N1 119.93(17) . . ?
O2 C8 C9 123.05(17) . . ?
N1 C8 C9 117.02(15) . . ?
C10 C9 C2 120.19(17) . . ?
C10 C9 C8 119.72(17) . . ?
C2 C9 C8 120.08(15) . . ?
C9 C10 C11 119.9(2) . . ?
C12 C11 C10 120.81(19) . . ?
C11 C12 C3 121.11(19) . . ?
N1 C13 C14 112.25(16) . . ?
C13 C14 C15 112.52(17) . . ?
C14 C15 C16 111.95(17) . . ?
C17 C16 C15 114.83(18) . . ?
C18 C17 C16 112.6(2) . . ?

loop_
_geom_bond_atom_site_label_1
_geom_bond_atom_site_label_2
_geom_bond_distance
_geom_bond_site_symmetry_2
_geom_bond_publ_flag
O1 C7 1.217(2) . ?
O2 C8 1.213(2) . ?
N1 C7 1.392(2) . ?
N1 C8 1.399(2) . ?
N1 C13 1.476(2) . ?
C1 C6 1.370(3) . ?
C1 C2 1.412(2) . ?
C1 C7 1.473(2) . ?
C2 C9 1.406(2) . ?
C2 C3 1.419(2) . ?
C3 C4 1.410(3) . ?
C3 C12 1.412(3) . ?
C4 C5 1.357(3) . ?
C5 C6 1.406(3) . ?
C8 C9 1.474(3) . ?
C9 C10 1.375(2) . ?
C10 C11 1.403(3) . ?
C11 C12 1.355(3) . ?
C13 C14 1.506(3) . ?
C14 C15 1.521(3) . ?
C15 C16 1.535(3) . ?
C16 C17 1.495(3) . ?
C17 C18 1.491(3) . ?
